data_4349944
loop_
_publ_author_name
'Zhang, Jing'
'Han, Shiguo'
'Liu, Xitao'
'Ji, Chengmin'
'Tao, Kewen'
'Asghar, Muhammad Adnan'
'Luo, Junhua'
'Sun, Zhihua'

_publ_section_title
;
 Successive near-room-temperature dielectric phase transitions in a
 lead-free hybrid perovskite-like compound
;
_journal_issue 1
_journal_name_full 'Inorganic Chemistry Frontiers'
_journal_page_first 233
_journal_paper_doi 10.1039/C8QI01097H
_journal_volume 6
_journal_year 2019
_chemical_formula_moiety 'Bi Br5, 2(C6 H14 N)'
_chemical_formula_sum 'C12 H28 Bi Br5 N2'
_chemical_formula_weight 808.89
_space_group_crystal_system monoclinic
_space_group_IT_number 14
_space_group_name_Hall '-P 2yn'
_space_group_name_H-M_alt 'P 1 21/n 1'
_atom_sites_solution_hydrogens geom
_atom_sites_solution_primary direct
_audit_creation_date 2018-01-18
_audit_creation_method
;
Olex2 1.2
(compiled 2017.08.10 svn.r3458 for OlexSys, GUI svn.r5381)
;
_audit_update_record
;
2018-01-23 deposited with the CCDC.
2018-11-19 downloaded from the CCDC.
;
_cell_angle_alpha 90
_cell_angle_beta 90.785(3)
_cell_angle_gamma 90
_cell_formula_units_Z 4
_cell_length_a 12.9337(4)
_cell_length_b 7.8094(2)
_cell_length_c 21.1115(6)
_cell_measurement_reflns_used 7423
_cell_measurement_temperature 100.0(2)
_cell_measurement_theta_max 29.3640
_cell_measurement_theta_min 3.7040
_cell_volume 2132.16(10)
_computing_cell_refinement
;
CrysAlisPro, Agilent Technologies,
Version 1.171.37.35 (release 13-08-2014 CrysAlis171 .NET)
(compiled Aug 13 2014,18:06:01)
;
_computing_data_collection
;
CrysAlisPro, Agilent Technologies,
Version 1.171.37.35 (release 13-08-2014 CrysAlis171 .NET)
(compiled Aug 13 2014,18:06:01)
;
_computing_data_reduction
;
CrysAlisPro, Agilent Technologies,
Version 1.171.37.35 (release 13-08-2014 CrysAlis171 .NET)
(compiled Aug 13 2014,18:06:01)
;
_computing_molecular_graphics 'Olex2 (Dolomanov et al., 2009)'
_computing_publication_material 'Olex2 (Dolomanov et al., 2009)'
_computing_structure_refinement 'XL (Sheldrick, 2008)'
_computing_structure_solution 'SIR2004 (Burla et al., 2007)'
_diffrn_ambient_environment N~2~
_diffrn_ambient_temperature 100.0(2)
_diffrn_detector 'CCD plate'
_diffrn_detector_area_resol_mean 10.5594
_diffrn_detector_type Atlas
_diffrn_measured_fraction_theta_full 0.997
_diffrn_measured_fraction_theta_max 0.997
_diffrn_measurement_details
;
#__ type_ start__ end____ width___ exp.time_
  1 omega  -15.00   87.00   1.0000   14.2600
omega____ theta____ kappa____ phi______ frames
    -       11.3879   38.0000  150.0000 102

#__ type_ start__ end____ width___ exp.time_
  2 omega  -18.00   85.00   1.0000   14.2600
omega____ theta____ kappa____ phi______ frames
    -       11.3879   57.0000 -150.0000 103

#__ type_ start__ end____ width___ exp.time_
  3 omega  -20.00   47.00   1.0000   14.2600
omega____ theta____ kappa____ phi______ frames
    -       11.3879  -99.0000  120.0000 67
;
_diffrn_measurement_device 'four-circle diffractometer'
_diffrn_measurement_device_type 'SuperNova, Dual, Cu at zero, Atlas'
_diffrn_measurement_method '\w scans'
_diffrn_orient_matrix_UB_11 0.0066198000
_diffrn_orient_matrix_UB_12 0.0012376000
_diffrn_orient_matrix_UB_13 0.0333992000
_diffrn_orient_matrix_UB_21 0.0529971000
_diffrn_orient_matrix_UB_22 0.0207472000
_diffrn_orient_matrix_UB_23 -0.0036194000
_diffrn_orient_matrix_UB_31 -0.0124895000
_diffrn_orient_matrix_UB_32 0.0884212000
_diffrn_orient_matrix_UB_33 0.0003726000
_diffrn_radiation_monochromator mirror
_diffrn_radiation_probe x-ray
_diffrn_radiation_type MoK\a
_diffrn_radiation_wavelength 0.71073
_diffrn_reflns_av_R_equivalents 0.0458
_diffrn_reflns_av_unetI/netI 0.0497
_diffrn_reflns_Laue_measured_fraction_full 0.997
_diffrn_reflns_Laue_measured_fraction_max 0.997
_diffrn_reflns_limit_h_max 14
_diffrn_reflns_limit_h_min -15
_diffrn_reflns_limit_k_max 9
_diffrn_reflns_limit_k_min -9
_diffrn_reflns_limit_l_max 25
_diffrn_reflns_limit_l_min -21
_diffrn_reflns_number 12034
_diffrn_reflns_point_group_measured_fraction_full 0.997
_diffrn_reflns_point_group_measured_fraction_max 0.997
_diffrn_reflns_theta_full 25.000
_diffrn_reflns_theta_max 25.000
_diffrn_reflns_theta_min 3.596
_diffrn_source 'SuperNova (Mo) X-ray Source'
_exptl_absorpt_coefficient_mu 17.634
_exptl_absorpt_correction_T_max 1.00000
_exptl_absorpt_correction_T_min 0.09256
_exptl_absorpt_correction_type multi-scan
_exptl_absorpt_process_details
;
CrysAlisPro, Agilent Technologies,
Version 1.171.37.35 (release 13-08-2014 CrysAlis171 .NET)
(compiled Aug 13 2014,18:06:01)
Empirical absorption correction using spherical harmonics,
 implemented in SCALE3 ABSPACK scaling algorithm.
;
_exptl_crystal_density_diffrn 2.520
_exptl_crystal_F_000 1488
_refine_diff_density_max 1.768
_refine_diff_density_min -1.860
_refine_diff_density_rms 0.262
_refine_ls_extinction_method none
_refine_ls_goodness_of_fit_ref 1.149
_refine_ls_hydrogen_treatment constr
_refine_ls_matrix_type full
_refine_ls_number_parameters 181
_refine_ls_number_reflns 3743
_refine_ls_number_restraints 0
_refine_ls_restrained_S_all 1.149
_refine_ls_R_factor_all 0.0444
_refine_ls_R_factor_gt 0.0388
_refine_ls_shift/su_max 0.174
_refine_ls_shift/su_mean 0.006
_refine_ls_structure_factor_coef Fsqd
_refine_ls_weighting_details 'w=1/[\s^2^(Fo^2^)+(0.0258P)^2^+18.8263P] where P=(Fo^2^+2Fc^2^)/3'
_refine_ls_weighting_scheme calc
_refine_ls_wR_factor_gt 0.0839
_refine_ls_wR_factor_ref 0.0864
_reflns_Friedel_coverage 0.000
_reflns_number_gt 3364
_reflns_number_total 3743
_reflns_threshold_expression 'I > 2\s(I)'
_cod_data_source_file c8qi01097h2.cif
_cod_data_source_block 100K
_cod_original_cell_volume 2132.15(10)
_cod_database_code 4349944
_shelx_shelxl_version_number 2014/7
_chemical_oxdiff_formula 'C H N Bi Br'
_shelx_space_group_comment
;
The symmetry employed for this shelxl refinement is uniquely defined
by the following loop, which should always be used as a source of
symmetry information in preference to the above space-group names.
They are only intended as comments.
;
_reflns_odcompleteness_completeness 99.34
_reflns_odcompleteness_iscentric 1
_reflns_odcompleteness_theta 26.32
_olex2_refinement_description
;
1. Fixed Uiso
 At 1.2 times of:
  All C(H,H) groups, All N(H,H) groups
2.a Secondary CH2 refined with riding coordinates:
 N2(H2A,H2B), N1(H1A,H1B), C8(H8A,H8B), C6(H6A,H6B), C9(H9A,H9B), C5(H5A,H5B),
 C12(H12A,H12B), C10(H10A,H10B), C3(H3A,H3B), C7(H7A,H7B), C1(H1C,H1D),
 C11(H11A,H11B), C4(H4A,H4B), C2(H2C,H2D)
;
_olex2_submission_special_instructions 'No special instructions were received'

loop_
_space_group_symop_operation_xyz
'x, y, z'
'-x+1/2, y+1/2, -z+1/2'
'-x, -y, -z'
'x-1/2, -y-1/2, z-1/2'

loop_
_atom_site_label
_atom_site_type_symbol
_atom_site_fract_x
_atom_site_fract_y
_atom_site_fract_z
_atom_site_U_iso_or_equiv
_atom_site_adp_type
_atom_site_occupancy
_atom_site_site_symmetry_order
_atom_site_calc_flag
_atom_site_refinement_flags_posn
Bi1 Bi 0.39135(2) 0.44851(2) 0.19496(2) 0.00706(1) Uani 1 1 d .
Br2 Br 0.48563(2) 0.74750(2) 0.15724(2) 0.01206(2) Uani 1 1 d .
Br1 Br 0.52445(2) 0.44322(2) 0.30529(2) 0.01206(2) Uani 1 1 d .
Br4 Br 0.26899(2) 0.43600(2) 0.08289(2) 0.01336(2) Uani 1 1 d .
Br3 Br 0.53035(2) 0.23947(2) 0.13844(2) 0.01231(2) Uani 1 1 d .
Br5 Br 0.28367(2) 0.13480(2) 0.23747(2) 0.01209(2) Uani 1 1 d .
N2 N 0.80644(5) 0.50179(9) 0.58375(3) 0.01056(19) Uani 1 1 d .
H2A H 0.7958 0.3866 0.5835 0.013 Uiso 1 1 calc R
H2B H 0.8471 0.5260 0.6181 0.013 Uiso 1 1 calc R
N1 N 0.45753(6) -0.00823(9) 0.71754(3) 0.0129(2) Uani 1 1 d .
H1A H 0.4919 0.0119 0.7547 0.016 Uiso 1 1 calc R
H1B H 0.4554 -0.1237 0.7120 0.016 Uiso 1 1 calc R
C8 C 0.83249(7) 0.43979(11) 0.46833(4) 0.0135(2) Uani 1 1 d .
H8A H 0.8868 0.4475 0.4359 0.016 Uiso 1 1 calc R
H8B H 0.8284 0.3187 0.4819 0.016 Uiso 1 1 calc R
C6 C 0.34841(7) 0.05406(11) 0.72459(5) 0.0176(3) Uani 1 1 d .
H6A H 0.3445 0.1757 0.7116 0.021 Uiso 1 1 calc R
H6B H 0.3291 0.0472 0.7697 0.021 Uiso 1 1 calc R
C9 C 0.72957(7) 0.48927(11) 0.43771(4) 0.0126(2) Uani 1 1 d .
H9A H 0.7138 0.4064 0.4034 0.015 Uiso 1 1 calc R
H9B H 0.7373 0.6033 0.4179 0.015 Uiso 1 1 calc R
C5 C 0.27158(7) -0.04943(11) 0.68514(4) 0.0170(3) Uani 1 1 d .
H5A H 0.2839 -0.1726 0.6934 0.020 Uiso 1 1 calc R
H5B H 0.2009 -0.0223 0.6995 0.020 Uiso 1 1 calc R
C12 C 0.70357(7) 0.58776(11) 0.59288(4) 0.0164(2) Uani 1 1 d .
H12A H 0.7145 0.6921 0.6187 0.020 Uiso 1 1 calc R
H12B H 0.6587 0.5097 0.6172 0.020 Uiso 1 1 calc R
C10 C 0.63655(7) 0.49562(12) 0.48259(4) 0.0151(2) Uani 1 1 d .
H10A H 0.5725 0.5148 0.4573 0.018 Uiso 1 1 calc R
H10B H 0.6300 0.3838 0.5043 0.018 Uiso 1 1 calc R
C3 C 0.38169(7) -0.03895(11) 0.58392(4) 0.0158(3) Uani 1 1 d .
H3A H 0.3730 -0.0363 0.5373 0.019 Uiso 1 1 calc R
H3B H 0.4107 -0.1521 0.5956 0.019 Uiso 1 1 calc R
C7 C 0.86591(7) 0.54748(10) 0.52519(4) 0.0118(2) Uani 1 1 d .
H7A H 0.9407 0.5299 0.5335 0.014 Uiso 1 1 calc R
H7B H 0.8550 0.6701 0.5153 0.014 Uiso 1 1 calc R
C1 C 0.51994(7) 0.06641(11) 0.66523(4) 0.0155(2) Uani 1 1 d .
H1C H 0.5773 -0.0130 0.6557 0.019 Uiso 1 1 calc R
H1D H 0.5509 0.1754 0.6802 0.019 Uiso 1 1 calc R
C11 C 0.64741(7) 0.63753(10) 0.53241(4) 0.0136(2) Uani 1 1 d .
H11A H 0.6844 0.7351 0.5132 0.016 Uiso 1 1 calc R
H11B H 0.5773 0.6779 0.5434 0.016 Uiso 1 1 calc R
C4 C 0.27609(7) -0.01904(12) 0.61422(5) 0.0191(3) Uani 1 1 d .
H4A H 0.2508 0.0983 0.6054 0.023 Uiso 1 1 calc R
H4B H 0.2276 -0.0996 0.5931 0.023 Uiso 1 1 calc R
C2 C 0.45854(7) 0.10095(11) 0.60402(4) 0.0148(2) Uani 1 1 d .
H2C H 0.5082 0.1179 0.5693 0.018 Uiso 1 1 calc R
H2D H 0.4200 0.2095 0.6092 0.018 Uiso 1 1 calc R

loop_
_atom_site_aniso_label
_atom_site_aniso_U_11
_atom_site_aniso_U_22
_atom_site_aniso_U_33
_atom_site_aniso_U_23
_atom_site_aniso_U_13
_atom_site_aniso_U_12
Bi1 0.01003(1) 0.00769(1) 0.00349(1) -0.00006(1) 0.00095(1) 0.00024(1)
Br2 0.01668(4) 0.01023(3) 0.00926(4) 0.00277(3) -0.00002(3) -0.00257(3)
Br1 0.01594(4) 0.01447(4) 0.00571(4) -0.00075(3) -0.00235(3) 0.00087(3)
Br4 0.01818(4) 0.01533(4) 0.00649(4) -0.00081(3) -0.00340(3) 0.00311(4)
Br3 0.01391(4) 0.01276(4) 0.01036(4) -0.00284(3) 0.00425(3) 0.00160(3)
Br5 0.01486(4) 0.01294(4) 0.00854(4) 0.00157(3) 0.00248(3) -0.00361(3)
N2 0.0113(3) 0.0111(3) 0.0093(4) -0.0001(3) 0.0002(3) 0.0002(3)
N1 0.0185(4) 0.0127(3) 0.0075(4) -0.0003(3) -0.0006(3) -0.0005(3)
C8 0.0169(4) 0.0187(4) 0.0051(4) 0.0007(3) 0.0079(3) 0.0000(4)
C6 0.0149(4) 0.0197(4) 0.0183(5) -0.0032(4) 0.0032(4) 0.0023(4)
C9 0.0169(4) 0.0110(4) 0.0097(4) 0.0042(3) -0.0022(4) 0.0035(4)
C5 0.0140(4) 0.0175(4) 0.0195(5) -0.0017(4) -0.0029(4) 0.0017(4)
C12 0.0164(4) 0.0157(4) 0.0173(5) -0.0053(4) 0.0068(4) 0.0026(4)
C10 0.0109(4) 0.0266(4) 0.0077(4) 0.0021(4) -0.0033(4) 0.0010(4)
C3 0.0279(5) 0.0147(4) 0.0047(4) -0.0008(3) -0.0024(4) 0.0033(4)
C7 0.0137(4) 0.0154(4) 0.0062(4) 0.0026(3) -0.0025(4) -0.0001(4)
C1 0.0228(5) 0.0127(4) 0.0111(4) 0.0025(3) 0.0060(4) -0.0006(4)
C11 0.0168(4) 0.0110(4) 0.0128(4) 0.0007(4) -0.0022(4) 0.0002(4)
C4 0.0183(5) 0.0190(4) 0.0198(5) -0.0019(4) -0.0043(4) -0.0009(4)
C2 0.0199(4) 0.0183(4) 0.0061(4) 0.0054(4) -0.0011(4) 0.0060(4)

loop_
_atom_type_symbol
_atom_type_description
_atom_type_scat_dispersion_real
_atom_type_scat_dispersion_imag
_atom_type_scat_source
C C 0.0033 0.0016 'International Tables Vol C Tables 4.2.6.8 and 6.1.1.4'
H H 0.0000 0.0000 'International Tables Vol C Tables 4.2.6.8 and 6.1.1.4'
Bi Bi -4.1077 10.2566 'International Tables Vol C Tables 4.2.6.8 and 6.1.1.4'
Br Br -0.2901 2.4595 'International Tables Vol C Tables 4.2.6.8 and 6.1.1.4'
N N 0.0061 0.0033 'International Tables Vol C Tables 4.2.6.8 and 6.1.1.4'

loop_
_geom_angle_atom_site_label_1
_geom_angle_atom_site_label_2
_geom_angle_atom_site_label_3
_geom_angle
_geom_angle_site_symmetry_3
Br2 Bi1 Br1 89.077(3) .
Br2 Bi1 Br4 91.848(3) .
Br2 Bi1 Br5 177.872(3) .
Br2 Bi1 Br5 93.725(3) 2
Br1 Bi1 Br5 91.227(3) .
Br1 Bi1 Br5 93.881(3) 2
Br4 Bi1 Br1 176.092(3) .
Br4 Bi1 Br5 87.988(3) .
Br4 Bi1 Br5 89.849(3) 2
Br3 Bi1 Br2 94.823(3) .
Br3 Bi1 Br1 87.405(3) .
Br3 Bi1 Br4 88.733(3) .
Br3 Bi1 Br5 87.295(3) .
Br3 Bi1 Br5 171.376(3) 2
Br5 Bi1 Br5 84.154(3) 2
Bi1 Br5 Bi1 152.618(3) 2_545
C12 N2 C7 117.47(6) .
C1 N1 C6 117.67(7) .
C9 C8 C7 115.57(7) .
N1 C6 C5 112.43(7) .
C8 C9 C10 115.62(7) .
C4 C5 C6 115.06(8) .
N2 C12 C11 114.96(7) .
C11 C10 C9 112.32(7) .
C4 C3 C2 113.11(7) .
N2 C7 C8 111.90(7) .
N1 C1 C2 114.39(7) .
C12 C11 C10 115.60(7) .
C5 C4 C3 116.41(8) .
C1 C2 C3 115.77(7) .

loop_
_geom_bond_atom_site_label_1
_geom_bond_atom_site_label_2
_geom_bond_distance
_geom_bond_site_symmetry_2
Bi1 Br2 2.75673(10) .
Bi1 Br1 2.87765(13) .
Bi1 Br4 2.83010(13) .
Bi1 Br3 2.71659(11) .
Bi1 Br5 2.96332(10) .
Bi1 Br5 3.05998(11) 2
Br5 Bi1 3.06002(12) 2_545
N2 C12 1.5051(11) .
N2 C7 1.5077(11) .
N1 C6 1.5022(11) .
N1 C1 1.4950(11) .
C8 C9 1.5217(12) .
C8 C7 1.5235(12) .
C6 C5 1.5203(13) .
C9 C10 1.5423(12) .
C5 C4 1.5179(13) .
C12 C11 1.5110(13) .
C10 C11 1.5330(12) .
C3 C4 1.5240(13) .
C3 C2 1.5330(13) .
C1 C2 1.5314(12) .
